data_7010424
loop_
_publ_author_name
'Liddle, Stephen T.'
'Clegg, William'

_publ_section_title
;
 Cation-induced structural variations in the alkali metal derivatives
 of 2-trimethylsilylaminopyridine: synthesis and X-ray structures of
 complexes for all five metals Li--Cs with 12-crown-4&#x200A;&#x2020;
;
_journal_issue 4
_journal_name_full 'Journal of the Chemical Society, Dalton Transactions'
_journal_page_first 402
_journal_paper_doi 10.1039/b008852h
_journal_year 2001
_chemical_formula_sum 'C32 H58 N4 O8 Rb2 Si2'
_chemical_formula_weight 853.94
_space_group_IT_number 2
_symmetry_cell_setting triclinic
_symmetry_space_group_name_Hall '-P 1'
_symmetry_space_group_name_H-M 'P -1'
_atom_sites_solution_hydrogens geom
_atom_sites_solution_primary heavy
_atom_sites_solution_secondary difmap
_audit_creation_method SHELXL-97
_cell_angle_alpha 106.949(2)
_cell_angle_beta 108.155(2)
_cell_angle_gamma 91.402(2)
_cell_formula_units_Z 1
_cell_length_a 9.8861(15)
_cell_length_b 10.0654(15)
_cell_length_c 11.9755(17)
_cell_measurement_reflns_used 6778
_cell_measurement_temperature 160(2)
_cell_measurement_theta_max 28.53
_cell_measurement_theta_min 2.36
_cell_volume 1074.4(3)
_computing_cell_refinement 'Bruker SAINT'
_computing_data_collection 'Bruker SMART'
_computing_data_reduction 'Bruker SAINT'
_computing_molecular_graphics 'Bruker SHELXTL'
_computing_publication_material 'Bruker SHELXTL and local programs'
_computing_structure_refinement 'Bruker SHELXTL'
_computing_structure_solution 'Bruker SHELXTL'
_diffrn_ambient_temperature 160(2)
_diffrn_measured_fraction_theta_full 0.987
_diffrn_measured_fraction_theta_max 0.987
_diffrn_measurement_device_type 'Bruker SMART 1K CCD diffractometer'
_diffrn_measurement_method '\w rotation with narrow frames'
_diffrn_radiation_monochromator graphite
_diffrn_radiation_source 'sealed tube'
_diffrn_radiation_type MoK\a
_diffrn_radiation_wavelength 0.71073
_diffrn_reflns_av_R_equivalents 0.0392
_diffrn_reflns_av_sigmaI/netI 0.0701
_diffrn_reflns_limit_h_max 11
_diffrn_reflns_limit_h_min -11
_diffrn_reflns_limit_k_max 11
_diffrn_reflns_limit_k_min -11
_diffrn_reflns_limit_l_max 14
_diffrn_reflns_limit_l_min -13
_diffrn_reflns_number 7660
_diffrn_reflns_theta_full 25.00
_diffrn_reflns_theta_max 25.00
_diffrn_reflns_theta_min 1.89
_diffrn_standards_decay_% 0
_diffrn_standards_number 0
_exptl_absorpt_coefficient_mu 2.379
_exptl_absorpt_correction_T_max 0.449
_exptl_absorpt_correction_T_min 0.270
_exptl_absorpt_correction_type multi-scan
_exptl_crystal_colour 'pale yellow'
_exptl_crystal_density_diffrn 1.320
_exptl_crystal_density_method 'not measured'
_exptl_crystal_description block
_exptl_crystal_F_000 444
_exptl_crystal_size_max 0.80
_exptl_crystal_size_mid 0.42
_exptl_crystal_size_min 0.22
_refine_diff_density_max 0.820
_refine_diff_density_min -0.796
_refine_diff_density_rms 0.094
_refine_ls_extinction_method none
_refine_ls_goodness_of_fit_ref 0.947
_refine_ls_hydrogen_treatment constr
_refine_ls_matrix_type full
_refine_ls_number_parameters 220
_refine_ls_number_reflns 3719
_refine_ls_number_restraints 53
_refine_ls_restrained_S_all 0.962
_refine_ls_R_factor_all 0.0658
_refine_ls_R_factor_gt 0.0534
_refine_ls_shift/su_max 0.001
_refine_ls_shift/su_mean 0.000
_refine_ls_structure_factor_coef Fsqd
_refine_ls_weighting_details 'calc w=1/[\s^2^(Fo^2^)+(0.0800P)^2^+0.0000P] where P=(Fo^2^+2Fc^2^)/3'
_refine_ls_weighting_scheme calc
_refine_ls_wR_factor_gt 0.1289
_refine_ls_wR_factor_ref 0.1318
_reflns_number_gt 2783
_reflns_number_total 3719
_reflns_threshold_expression I>2\s(I)
_cod_data_source_file b008852h.txt
_cod_data_source_block 5
_cod_original_sg_symbol_H-M P-1
_cod_database_code 7010424

loop_
_symmetry_equiv_pos_as_xyz
'x, y, z'
'-x, -y, -z'

loop_
_atom_site_label
_atom_site_type_symbol
_atom_site_fract_x
_atom_site_fract_y
_atom_site_fract_z
_atom_site_U_iso_or_equiv
_atom_site_adp_type
_atom_site_occupancy
_atom_site_symmetry_multiplicity
_atom_site_calc_flag
_atom_site_refinement_flags
_atom_site_disorder_assembly
_atom_site_disorder_group
Rb1 Rb 0.58266(5) 0.67880(4) 0.58879(4) 0.0433(2) Uani 1 1 d . . .
N1 N 0.6937(4) 0.4191(4) 0.6491(3) 0.0371(9) Uani 1 1 d . . .
N2 N 0.4750(4) 0.4604(4) 0.6752(3) 0.0393(9) Uani 1 1 d . . .
C1 C 0.8302(5) 0.3966(5) 0.6945(5) 0.0449(12) Uani 1 1 d U . .
H1 H 0.8863 0.3838 0.6414 0.054 Uiso 1 1 calc R . .
C2 C 0.8957(5) 0.3906(5) 0.8138(5) 0.0527(13) Uani 1 1 d U . .
H2 H 0.9925 0.3730 0.8411 0.063 Uiso 1 1 calc R . .
C3 C 0.8139(5) 0.4115(5) 0.8909(5) 0.0508(12) Uani 1 1 d U . .
H3 H 0.8545 0.4091 0.9733 0.061 Uiso 1 1 calc R . .
C4 C 0.6757(5) 0.4354(5) 0.8489(4) 0.0424(11) Uani 1 1 d U . .
H4 H 0.6207 0.4499 0.9028 0.051 Uiso 1 1 calc R . .
C5 C 0.6106(5) 0.4393(4) 0.7251(4) 0.0338(10) Uani 1 1 d U . .
Si1 Si 0.34164(15) 0.48364(16) 0.73600(12) 0.0465(4) Uani 1 1 d . . .
C6 C 0.1817(6) 0.5008(8) 0.6114(5) 0.0728(18) Uani 1 1 d . . .
H6A H 0.2036 0.5793 0.5844 0.109 Uiso 1 1 calc R . .
H6B H 0.1013 0.5180 0.6430 0.109 Uiso 1 1 calc R . .
H6C H 0.1557 0.4142 0.5412 0.109 Uiso 1 1 calc R . .
C7 C 0.2924(6) 0.3323(7) 0.7838(6) 0.0688(17) Uani 1 1 d . . .
H7A H 0.2669 0.2465 0.7127 0.103 Uiso 1 1 calc R . .
H7B H 0.2103 0.3503 0.8129 0.103 Uiso 1 1 calc R . .
H7C H 0.3742 0.3212 0.8505 0.103 Uiso 1 1 calc R . .
C8 C 0.3764(7) 0.6470(6) 0.8717(5) 0.0670(17) Uani 1 1 d . . .
H8A H 0.4664 0.6465 0.9360 0.100 Uiso 1 1 calc R . .
H8B H 0.2973 0.6505 0.9050 0.100 Uiso 1 1 calc R . .
H8C H 0.3838 0.7292 0.8449 0.100 Uiso 1 1 calc R . .
O1 O 0.8338(11) 0.8685(8) 0.5905(8) 0.167(3) Uani 1 1 d . . .
O2 O 0.9281(11) 0.8768(8) 0.8334(8) 0.181(4) Uani 1 1 d . . .
O3 O 0.6402(15) 0.8755(8) 0.8525(9) 0.238(6) Uani 1 1 d . . .
O4 O 0.5903(8) 0.9733(5) 0.6498(7) 0.153(3) Uani 1 1 d . . .
C9 C 0.931(2) 0.948(3) 0.6591(17) 0.319(12) Uani 1 1 d U . .
H9A H 0.9056 1.0340 0.7092 0.383 Uiso 1 1 calc R . .
H9B H 1.0011 0.9699 0.6213 0.383 Uiso 1 1 calc R . .
C10 C 0.9816(14) 0.8176(15) 0.7394(15) 0.250(10) Uani 1 1 d U . .
H10A H 0.9327 0.7222 0.6881 0.300 Uiso 1 1 calc R . .
H10B H 1.0867 0.8163 0.7700 0.300 Uiso 1 1 calc R . .
C11 C 0.871(2) 0.7941(10) 0.8973(14) 0.265(12) Uani 1 1 d U . .
H11A H 0.8177 0.7030 0.8390 0.319 Uiso 1 1 calc R . .
H11B H 0.9485 0.7781 0.9660 0.319 Uiso 1 1 calc R . .
C12 C 0.781(3) 0.8819(17) 0.9401(17) 0.300(12) Uani 1 1 d U . .
H12A H 0.8294 0.9793 0.9698 0.360 Uiso 1 1 calc R . .
H12B H 0.7695 0.8606 1.0124 0.360 Uiso 1 1 calc R . .
C13 C 0.6497(19) 1.0045(15) 0.8827(13) 0.223(6) Uani 1 1 d U . .
H13A H 0.7487 1.0464 0.9002 0.267 Uiso 1 1 calc R . .
H13B H 0.6205 1.0436 0.9564 0.267 Uiso 1 1 calc R . .
C14 C 0.5497(16) 1.0286(13) 0.7732(13) 0.195(6) Uani 1 1 d U . .
H14A H 0.5443 1.1305 0.7915 0.234 Uiso 1 1 calc R . .
H14B H 0.4530 0.9825 0.7574 0.234 Uiso 1 1 calc R . .
C15 C 0.6672(16) 1.0635(12) 0.6507(15) 0.196(7) Uani 1 1 d U . .
H15A H 0.7391 1.1075 0.7339 0.235 Uiso 1 1 calc R . .
H15B H 0.6137 1.1361 0.6225 0.235 Uiso 1 1 calc R . .
C16 C 0.7337(18) 0.9868(12) 0.5624(15) 0.193(6) Uani 1 1 d U . .
H16A H 0.7921 1.0570 0.5477 0.232 Uiso 1 1 calc R . .
H16B H 0.6553 0.9416 0.4832 0.232 Uiso 1 1 calc R . .

loop_
_atom_site_aniso_label
_atom_site_aniso_U_11
_atom_site_aniso_U_22
_atom_site_aniso_U_33
_atom_site_aniso_U_23
_atom_site_aniso_U_13
_atom_site_aniso_U_12
Rb1 0.0524(3) 0.0315(2) 0.0337(3) 0.00683(17) 0.0012(2) 0.00141(19)
N1 0.030(2) 0.040(2) 0.041(2) 0.0155(17) 0.0091(18) 0.0054(16)
N2 0.029(2) 0.060(2) 0.0262(19) 0.0136(18) 0.0058(17) 0.0096(18)
C1 0.031(3) 0.050(3) 0.059(3) 0.019(2) 0.020(2) 0.006(2)
C2 0.029(3) 0.059(3) 0.063(3) 0.024(2) 0.000(2) 0.006(2)
C3 0.039(3) 0.064(3) 0.044(3) 0.024(2) -0.001(2) 0.005(2)
C4 0.034(2) 0.057(3) 0.032(2) 0.017(2) 0.003(2) 0.003(2)
C5 0.029(2) 0.040(2) 0.032(2) 0.0149(19) 0.0057(19) 0.0038(19)
Si1 0.0350(8) 0.0710(9) 0.0371(8) 0.0223(7) 0.0114(6) 0.0155(7)
C6 0.039(3) 0.126(5) 0.060(4) 0.041(4) 0.014(3) 0.031(3)
C7 0.052(4) 0.090(4) 0.079(4) 0.038(4) 0.032(3) 0.014(3)
C8 0.079(4) 0.081(4) 0.051(3) 0.027(3) 0.030(3) 0.030(3)
O1 0.216(9) 0.112(5) 0.153(7) -0.007(5) 0.082(7) -0.036(6)
O2 0.214(9) 0.130(6) 0.120(6) 0.036(5) -0.047(6) -0.015(6)
O3 0.410(17) 0.085(5) 0.210(9) -0.054(5) 0.195(11) -0.106(7)
O4 0.185(7) 0.047(3) 0.147(6) 0.036(3) -0.059(5) -0.007(4)
C9 0.30(2) 0.37(2) 0.207(18) 0.034(16) 0.046(16) -0.251(18)
C10 0.140(11) 0.198(13) 0.225(16) -0.132(10) -0.018(10) 0.106(10)
C11 0.36(2) 0.059(5) 0.187(12) 0.070(7) -0.192(13) -0.053(9)
C12 0.37(2) 0.116(8) 0.187(12) 0.013(9) -0.174(14) -0.078(10)
C13 0.250(14) 0.170(9) 0.150(10) -0.050(9) 0.025(9) 0.049(9)
C14 0.210(13) 0.142(8) 0.153(10) -0.044(8) 0.029(9) 0.097(8)
C15 0.209(12) 0.062(6) 0.248(15) 0.058(7) -0.025(10) 0.014(7)
C16 0.223(13) 0.079(7) 0.238(15) 0.069(8) 0.005(10) -0.004(7)

loop_
_atom_type_symbol
_atom_type_description
_atom_type_scat_dispersion_real
_atom_type_scat_dispersion_imag
_atom_type_scat_source
C C 0.0033 0.0016 'International Tables Vol C Tables 4.2.6.8 and 6.1.1.4'
H H 0.0000 0.0000 'International Tables Vol C Tables 4.2.6.8 and 6.1.1.4'
N N 0.0061 0.0033 'International Tables Vol C Tables 4.2.6.8 and 6.1.1.4'
O O 0.0106 0.0060 'International Tables Vol C Tables 4.2.6.8 and 6.1.1.4'
Si Si 0.0817 0.0704 'International Tables Vol C Tables 4.2.6.8 and 6.1.1.4'
Rb Rb -0.9393 2.9676 'International Tables Vol C Tables 4.2.6.8 and 6.1.1.4'

loop_
_geom_angle_atom_site_label_1
_geom_angle_atom_site_label_2
_geom_angle_atom_site_label_3
_geom_angle
_geom_angle_site_symmetry_1
_geom_angle_site_symmetry_3
_geom_angle_publ_flag
O4 Rb1 N2 112.96(18) . 2_666 ?
O4 Rb1 N2 134.8(2) . . ?
N2 Rb1 N2 104.06(9) 2_666 . ?
O4 Rb1 N1 150.88(14) . . ?
N2 Rb1 N1 90.98(10) 2_666 . ?
N2 Rb1 N1 44.94(10) . . ?
O4 Rb1 O3 56.3(3) . . ?
N2 Rb1 O3 169.2(2) 2_666 . ?
N2 Rb1 O3 85.72(15) . . ?
N1 Rb1 O3 99.3(3) . . ?
O4 Rb1 O1 57.6(3) . . ?
N2 Rb1 O1 88.89(16) 2_666 . ?
N2 Rb1 O1 150.0(2) . . ?
N1 Rb1 O1 109.2(2) . . ?
O3 Rb1 O1 84.57(19) . . ?
O4 Rb1 N1 100.64(13) . 2_666 ?
N2 Rb1 N1 44.50(10) 2_666 2_666 ?
N2 Rb1 N1 87.82(9) . 2_666 ?
N1 Rb1 N1 108.21(8) . 2_666 ?
O3 Rb1 N1 133.2(3) . 2_666 ?
O1 Rb1 N1 119.04(19) . 2_666 ?
C1 N1 C5 118.6(4) . . ?
C1 N1 Rb1 128.2(3) . . ?
C5 N1 Rb1 85.7(2) . . ?
C1 N1 Rb1 142.8(3) . 2_666 ?
C5 N1 Rb1 91.0(2) . 2_666 ?
Rb1 N1 Rb1 71.79(8) . 2_666 ?
C5 N2 Si1 130.2(3) . . ?
C5 N2 Rb1 102.4(3) . 2_666 ?
Si1 N2 Rb1 121.54(17) . 2_666 ?
C5 N2 Rb1 89.1(3) . . ?
Si1 N2 Rb1 121.60(19) . . ?
Rb1 N2 Rb1 75.94(9) 2_666 . ?
N1 C1 C2 124.6(5) . . ?
C3 C2 C1 117.3(5) . . ?
C4 C3 C2 119.9(5) . . ?
C3 C4 C5 121.7(5) . . ?
N2 C5 N1 116.3(4) . . ?
N2 C5 C4 125.8(4) . . ?
N1 C5 C4 117.9(4) . . ?
N2 Si1 C6 106.1(2) . . ?
N2 Si1 C8 114.2(2) . . ?
C6 Si1 C8 107.1(3) . . ?
N2 Si1 C7 114.0(2) . . ?
C6 Si1 C7 107.3(3) . . ?
C8 Si1 C7 107.8(3) . . ?
C9 O1 C16 94.4(16) . . ?
C9 O1 Rb1 140.3(10) . . ?
C16 O1 Rb1 92.7(7) . . ?
C10 O2 C11 123.3(13) . . ?
C13 O3 C12 91.4(10) . . ?
C13 O3 Rb1 125.2(10) . . ?
C12 O3 Rb1 115.9(12) . . ?
C15 O4 C14 106.4(11) . . ?
C15 O4 Rb1 134.7(10) . . ?
C14 O4 Rb1 107.9(6) . . ?
O1 C9 C10 87.9(15) . . ?
O2 C10 C9 95.9(10) . . ?
C12 C11 O2 100.7(11) . . ?
C11 C12 O3 116.4(14) . . ?
O3 C13 C14 102.8(13) . . ?
C13 C14 O4 115.0(10) . . ?
O4 C15 C16 100.8(11) . . ?
C15 C16 O1 121.2(12) . . ?

loop_
_geom_bond_atom_site_label_1
_geom_bond_atom_site_label_2
_geom_bond_distance
_geom_bond_site_symmetry_2
_geom_bond_publ_flag
Rb1 O4 2.832(5) . ?
Rb1 N2 2.922(4) 2_666 ?
Rb1 N2 2.990(4) . ?
Rb1 N1 3.051(4) . ?
Rb1 O3 3.065(8) . ?
Rb1 O1 3.086(8) . ?
Rb1 N1 3.152(4) 2_666 ?
N1 C1 1.341(6) . ?
N1 C5 1.382(6) . ?
N1 Rb1 3.152(4) 2_666 ?
N2 C5 1.336(5) . ?
N2 Si1 1.684(4) . ?
N2 Rb1 2.922(4) 2_666 ?
C1 C2 1.393(7) . ?
C2 C3 1.382(7) . ?
C3 C4 1.354(7) . ?
C4 C5 1.434(6) . ?
Si1 C6 1.857(5) . ?
Si1 C8 1.878(6) . ?
Si1 C7 1.879(6) . ?
O1 C9 1.151(14) . ?
O1 C16 1.610(15) . ?
O2 C10 1.378(16) . ?
O2 C11 1.49(2) . ?
O3 C13 1.235(15) . ?
O3 C12 1.45(2) . ?
O4 C15 1.166(15) . ?
O4 C14 1.598(15) . ?
C9 C10 1.83(2) . ?
C11 C12 1.37(3) . ?
C13 C14 1.465(17) . ?
C15 C16 1.46(2) . ?
